data_7114492
loop_
_publ_author_name
'Ogawa, Satoshi'
'Yoshimura, Satoko'
'Nagahora, Noriyoshi'
'Kawai, Yasushi'
'Mikata, Yuji'
'Sato, Ryu'

_publ_section_title
;
 Novel multi-chalcogen ring systems with three different chalcogen atoms:
 synthesis, structure and redox property of five-membered
 trichalcogenaheterocyclesElectronic supplementary information (ESI)
 available: satisfactory characterizing data for all the new compounds.
 Typical experimental procedure, physical and spectroscopic data of all
 the new compounds and ORTEP view of 2d. See
 http://www.rsc.org/suppdata/cc/b2/b205445k/
;
_journal_issue 17
_journal_name_full 'Chemical Communications'
_journal_page_first 1918
_journal_paper_doi 10.1039/b205445k
_journal_year 2002
_chemical_formula_moiety 'C10 H12 O S Se Te '
_chemical_formula_sum 'C10 H12 O S Se Te'
_chemical_formula_weight 386.82
_space_group_IT_number 14
_symmetry_cell_setting monoclinic
_symmetry_Int_Tables_number 14
_symmetry_space_group_name_Hall '-P 2yab'
_symmetry_space_group_name_H-M 'P 1 21/a 1'
_audit_creation_date 'Wed Mar  6 11:02:07 2002'
_audit_creation_method 'from TEXRAY.INF file'
_cell_angle_alpha 90
_cell_angle_beta 94.66(2)
_cell_angle_gamma 90
_cell_formula_units_Z 4
_cell_length_a 7.373(2)
_cell_length_b 16.563(3)
_cell_length_c 10.046(2)
_cell_measurement_reflns_used 25
_cell_measurement_temperature 294.2
_cell_measurement_theta_max 15.0
_cell_measurement_theta_min 14.8
_cell_volume 1222.8(5)
_computing_cell_refinement 'Rigaku/AFC Diffractometer Control'
_computing_data_collection 'Rigaku/AFC Diffractometer Control'
_computing_data_reduction teXsan
_computing_structure_refinement teXsan
_diffrn_ambient_temperature 294.2
_diffrn_measurement_device 'Rigaku AFC7R'
_diffrn_measurement_method \w-2\q
_diffrn_orient_matrix_UB_11 -0.02042
_diffrn_orient_matrix_UB_12 -0.04468
_diffrn_orient_matrix_UB_13 -0.06648
_diffrn_orient_matrix_UB_21 -0.02657
_diffrn_orient_matrix_UB_22 0.04059
_diffrn_orient_matrix_UB_23 -0.07267
_diffrn_orient_matrix_UB_31 0.13189
_diffrn_orient_matrix_UB_32 0.00126
_diffrn_orient_matrix_UB_33 -0.01656
_diffrn_radiation_detector 'scintillation counter'
_diffrn_radiation_monochromator graphite
_diffrn_radiation_source 'Rigaku rotating anode'
_diffrn_radiation_type 'Mo K\a'
_diffrn_radiation_wavelength 0.7107
_diffrn_reflns_av_R_equivalents 0.008
_diffrn_reflns_av_sigmaI/netI 0.017
_diffrn_reflns_limit_h_max 8
_diffrn_reflns_limit_h_min 0
_diffrn_reflns_limit_k_max 19
_diffrn_reflns_limit_k_min 0
_diffrn_reflns_limit_l_max 11
_diffrn_reflns_limit_l_min -11
_diffrn_reflns_number 2420
_diffrn_reflns_reduction_process 'Lp corrections applied'
_diffrn_reflns_theta_max 25.00
_diffrn_reflns_theta_min 2.03
_diffrn_standards_decay_% 1.57
_diffrn_standards_interval_count 150
_diffrn_standards_number 3
_exptl_absorpt_coefficient_mu 5.548
_exptl_absorpt_correction_T_max 1.000
_exptl_absorpt_correction_T_min 0.761
_exptl_absorpt_correction_type '\y scans(North,Phillips & Mathews,1968)'
_exptl_crystal_colour brown
_exptl_crystal_density_diffrn 2.101
_exptl_crystal_density_meas ?
_exptl_crystal_description prismatic
_exptl_crystal_F_000 728.00
_exptl_crystal_size_max 0.400
_exptl_crystal_size_mid 0.200
_exptl_crystal_size_min 0.100
_refine_diff_density_max 0.52
_refine_diff_density_min -0.43
_refine_ls_extinction_coef 0.0075(8)
_refine_ls_extinction_method
;
Zachariasen(1967) type 2 Gaussian isotropic
;
_refine_ls_goodness_of_fit_obs 0.936
_refine_ls_hydrogen_treatment refall
_refine_ls_matrix_type full
_refine_ls_number_constraints 0
_refine_ls_number_parameters 176
_refine_ls_number_reflns 1926
_refine_ls_number_restraints 0
_refine_ls_R_factor_obs 0.0206
_refine_ls_shift/esd_max 0.0220
_refine_ls_shift/esd_mean 0.0010
_refine_ls_structure_factor_coef F
_refine_ls_weighting_details 'w = 1/[\s^2^(Fo) + 0.00123|Fo|^2^]'
_refine_ls_weighting_scheme calc
_refine_ls_wR_factor_obs 0.0370
_reflns_number_observed 1926
_reflns_number_total 2240
_reflns_observed_criterion >1.5sigma(I)
_cod_data_source_file b205445k.txt
_cod_data_source_block SSeTe/Mo
_cod_depositor_comments
;
The following automatic conversions were performed:

'_exptl_crystal_density_meas' value 'not measured' was changed to '?'
- the value is perceived as not measured.

Automatic conversion script
Id: cif_fix_values 3008 2015-01-20 13:52:24Z robertas 

The following automatic conversions were performed:

'_refine_ls_weighting_scheme' value 'w = 1/[\s^2^(Fo) +
0.00123|Fo|^2^]' was changed to 'calc'. New tag
'_refine_ls_weighting_details' was created. The value of the new tag
was set to 'w = 1/[\s^2^(Fo) + 0.00123|Fo|^2^]'.

Automatic conversion script
Id: cif_fix_values 3143 2015-03-26 13:38:13Z robertas 
;
_cod_original_cell_volume 1222.7(5)
_cod_original_sg_symbol_H-M 'P 21/a       '
_cod_original_formula_sum 'C10 H12 O S Se Te '
_cod_database_code 7114492

loop_
_symmetry_equiv_pos_as_xyz
x,y,z
1/2-x,1/2+y,-z
-x,-y,-z
1/2+x,1/2-y,z

loop_
_atom_site_aniso_label
_atom_site_aniso_U_11
_atom_site_aniso_U_22
_atom_site_aniso_U_33
_atom_site_aniso_U_12
_atom_site_aniso_U_13
_atom_site_aniso_U_23
Te(3) 0.0613(2) 0.0323(2) 0.0454(2) 0.00974(9) 0.0080(1) -0.00412(8)
Se(2) 0.0602(3) 0.0314(2) 0.0478(2) -0.0036(1) 0.0072(2) 0.0051(1)
S(1) 0.0569(5) 0.0368(4) 0.0302(4) -0.0030(3) 0.0003(3) 0.0038(3)
O(13) 0.059(1) 0.059(2) 0.030(1) 0.006(1) 0.0106(10) -0.003(1)
C(4) 0.033(1) 0.043(2) 0.029(1) 0.005(1) 0.006(1) 0.002(1)
C(5) 0.051(2) 0.038(2) 0.043(2) 0.001(2) 0.009(1) 0.011(1)
C(6) 0.049(2) 0.031(2) 0.049(2) 0.000(1) 0.006(1) 0.006(1)
C(7) 0.036(1) 0.032(2) 0.037(2) 0.001(1) 0.004(1) -0.002(1)
C(8) 0.030(1) 0.030(1) 0.034(1) -0.001(1) 0.002(1) 0.001(1)
C(9) 0.030(1) 0.031(1) 0.028(1) -0.001(1) 0.002(1) 0.001(1)
C(10) 0.056(2) 0.035(2) 0.043(2) -0.002(2) 0.011(1) -0.007(1)
C(11) 0.078(3) 0.058(3) 0.048(2) -0.004(2) -0.001(2) -0.015(2)
C(12) 0.097(4) 0.050(3) 0.061(3) 0.019(2) 0.020(3) -0.011(2)
C(14) 0.047(2) 0.086(3) 0.035(2) -0.004(2) 0.008(1) 0.007(2)

loop_
_atom_site_label
_atom_site_fract_x
_atom_site_fract_y
_atom_site_fract_z
_atom_site_U_iso_or_equiv
_atom_site_thermal_displace_type
_atom_site_calc_flag
_atom_site_occupancy
Te(3) 0.73172(3) 0.18509(1) 0.92059(2) 0.04611(10) Uani d 1.00
Se(2) 0.92679(5) 0.19568(2) 0.72537(4) 0.0463(1) Uani d 1.00
S(1) 0.7998(1) 0.08459(5) 0.63569(7) 0.0415(2) Uani d 1.00
O(13) 0.7076(3) 0.0544(2) 1.1275(2) 0.0490(7) Uani d 1.00
C(4) 0.7427(4) 0.0125(2) 1.0153(3) 0.0348(7) Uani d 1.00
C(5) 0.7571(4) -0.0707(2) 1.0063(3) 0.0436(9) Uani d 1.00
C(6) 0.7931(4) -0.1049(2) 0.8862(3) 0.0426(9) Uani d 1.00
C(7) 0.8144(4) -0.0604(2) 0.7711(3) 0.0348(7) Uani d 1.00
C(8) 0.7627(4) 0.0595(2) 0.9035(3) 0.0317(7) Uani d 1.00
C(9) 0.7974(4) 0.0237(2) 0.7814(3) 0.0299(7) Uani d 1.00
C(10) 0.8527(5) -0.1007(2) 0.6413(3) 0.0446(9) Uani d 1.00
C(11) 0.6786(7) -0.1117(3) 0.5508(5) 0.061(1) Uani d 1.00
C(12) 0.9561(9) -0.1808(3) 0.6607(5) 0.068(2) Uani d 1.00
C(14) 0.6943(6) 0.0097(3) 1.2479(4) 0.056(1) Uani d 1.00
H(15) 0.733(4) -0.101(2) 1.085(4) 0.046(10) Uiso calc 1.00
H(16) 0.811(5) -0.163(2) 0.884(3) 0.034(8) Uiso calc 1.00
H(17) 0.924(5) -0.069(2) 0.585(4) 0.045(9) Uiso calc 1.00
H(18) 0.699(7) -0.132(3) 0.477(6) 0.08(2) Uiso calc 1.00
H(19) 0.591(6) -0.058(3) 0.522(5) 0.07(1) Uiso calc 1.00
H(20) 0.601(8) -0.143(4) 0.602(6) 0.10(2) Uiso calc 1.00
H(21) 0.993(7) -0.210(3) 0.594(5) 0.08(1) Uiso calc 1.00
H(22) 1.056(7) -0.171(3) 0.720(5) 0.07(2) Uiso calc 1.00
H(23) 0.884(6) -0.215(3) 0.694(4) 0.06(1) Uiso calc 1.00
H(24) 0.805(6) -0.020(2) 1.266(4) 0.06(1) Uiso calc 1.00
H(25) 0.591(9) -0.024(4) 1.243(6) 0.11(2) Uiso calc 1.00
H(26) 0.672(7) 0.060(3) 1.319(5) 0.09(2) Uiso calc 1.00

loop_
_atom_type_symbol
_atom_type_oxidation_number
_atom_type_number_in_cell
_atom_type_scat_dispersion_real
_atom_type_scat_dispersion_imag
_atom_type_scat_source
C 0 40 0.003 0.002
;International Tables for Crystallography
(1992, Vol. C, Tables 4.2.6.8 and 6.1.1.1)
;
H 0 48 0.000 0.000
;International Tables for Crystallography
(1992, Vol. C, Table 6.1.1.2)
;
O 0 4 0.011 0.006
;International Tables for Crystallography
(1992, Vol. C, Tables 4.2.6.8 and 6.1.1.1)
;
S 0 4 0.125 0.123
;International Tables for Crystallography
(1992, Vol. C, Tables 4.2.6.8 and 6.1.1.1)
;
Se 0 4 -0.093 2.226
;International Tables for Crystallography
(1992, Vol. C, Tables 4.2.6.8 and 6.1.1.1)
;
Te 0 4 -0.531 1.675
;International Tables for Crystallography
(1992, Vol. C, Tables 4.2.6.8 and 6.1.1.1)
;

loop_
_geom_angle_atom_site_label_1
_geom_angle_atom_site_label_2
_geom_angle_atom_site_label_3
_geom_angle
_geom_angle_site_symmetry_1
_geom_angle_site_symmetry_2
_geom_angle_site_symmetry_3
_geom_angle_publ_flag
Se(2) Te(3) C(8) 86.16(8) 1_555 1_555 1_555 yes
Te(3) Se(2) S(1) 90.54(3) 1_555 1_555 1_555 yes
Se(2) S(1) C(9) 99.68(10) 1_555 1_555 1_555 yes
C(4) O(13) C(14) 117.7(3) 1_555 1_555 1_555 yes
O(13) C(4) C(5) 125.4(3) 1_555 1_555 1_555 yes
O(13) C(4) C(8) 115.0(3) 1_555 1_555 1_555 yes
C(5) C(4) C(8) 119.5(3) 1_555 1_555 1_555 yes
C(4) C(5) C(6) 119.1(3) 1_555 1_555 1_555 yes
C(4) C(5) H(15) 116(2) 1_555 1_555 1_555 no
C(6) C(5) H(15) 124(2) 1_555 1_555 1_555 no
C(5) C(6) C(7) 123.6(3) 1_555 1_555 1_555 yes
C(5) C(6) H(16) 117(2) 1_555 1_555 1_555 no
C(7) C(6) H(16) 118(2) 1_555 1_555 1_555 no
C(6) C(7) C(9) 116.6(3) 1_555 1_555 1_555 yes
C(6) C(7) C(10) 121.6(3) 1_555 1_555 1_555 yes
C(9) C(7) C(10) 121.8(3) 1_555 1_555 1_555 yes
Te(3) C(8) C(4) 118.1(2) 1_555 1_555 1_555 yes
Te(3) C(8) C(9) 121.2(2) 1_555 1_555 1_555 yes
C(4) C(8) C(9) 120.6(3) 1_555 1_555 1_555 yes
S(1) C(9) C(7) 119.7(2) 1_555 1_555 1_555 yes
S(1) C(9) C(8) 119.6(2) 1_555 1_555 1_555 yes
C(7) C(9) C(8) 120.5(3) 1_555 1_555 1_555 yes
C(7) C(10) C(11) 111.1(3) 1_555 1_555 1_555 yes
C(7) C(10) C(12) 113.5(3) 1_555 1_555 1_555 yes
C(7) C(10) H(17) 114(2) 1_555 1_555 1_555 no
C(11) C(10) C(12) 111.0(4) 1_555 1_555 1_555 yes
C(11) C(10) H(17) 100(2) 1_555 1_555 1_555 no
C(12) C(10) H(17) 105(2) 1_555 1_555 1_555 no
C(10) C(11) H(18) 112(3) 1_555 1_555 1_555 no
C(10) C(11) H(19) 119(2) 1_555 1_555 1_555 no
C(10) C(11) H(20) 105(3) 1_555 1_555 1_555 no
H(18) C(11) H(19) 102(4) 1_555 1_555 1_555 no
H(18) C(11) H(20) 114(4) 1_555 1_555 1_555 no
H(19) C(11) H(20) 102(4) 1_555 1_555 1_555 no
C(10) C(12) H(21) 123(3) 1_555 1_555 1_555 no
C(10) C(12) H(22) 107(3) 1_555 1_555 1_555 no
C(10) C(12) H(23) 107(3) 1_555 1_555 1_555 no
H(21) C(12) H(22) 107(4) 1_555 1_555 1_555 no
H(21) C(12) H(23) 99(4) 1_555 1_555 1_555 no
H(22) C(12) H(23) 110(4) 1_555 1_555 1_555 no
O(13) C(14) H(24) 107(2) 1_555 1_555 1_555 no
O(13) C(14) H(25) 111(3) 1_555 1_555 1_555 no
O(13) C(14) H(26) 100(2) 1_555 1_555 1_555 no
H(24) C(14) H(25) 112(4) 1_555 1_555 1_555 no
H(24) C(14) H(26) 115(3) 1_555 1_555 1_555 no
H(25) C(14) H(26) 108(4) 1_555 1_555 1_555 no

loop_
_geom_bond_atom_site_label_1
_geom_bond_atom_site_label_2
_geom_bond_distance
_geom_bond_site_symmetry_1
_geom_bond_site_symmetry_2
_geom_bond_publ_flag
Te(3) Se(2) 2.5306(5) 1_555 1_555 yes
Te(3) C(8) 2.101(3) 1_555 1_555 yes
Se(2) S(1) 2.2218(9) 1_555 1_555 yes
S(1) C(9) 1.779(3) 1_555 1_555 yes
O(13) C(4) 1.367(4) 1_555 1_555 yes
O(13) C(14) 1.429(4) 1_555 1_555 yes
C(4) C(5) 1.385(4) 1_555 1_555 yes
C(4) C(8) 1.385(4) 1_555 1_555 yes
C(5) C(6) 1.378(5) 1_555 1_555 yes
C(5) H(15) 0.96(4) 1_555 1_555 no
C(6) C(7) 1.392(4) 1_555 1_555 yes
C(6) H(16) 0.97(4) 1_555 1_555 no
C(7) C(9) 1.402(4) 1_555 1_555 yes
C(7) C(10) 1.512(4) 1_555 1_555 yes
C(8) C(9) 1.405(4) 1_555 1_555 yes
C(10) C(11) 1.523(6) 1_555 1_555 yes
C(10) C(12) 1.534(6) 1_555 1_555 yes
C(10) H(17) 0.96(4) 1_555 1_555 no
C(11) H(18) 0.84(6) 1_555 1_555 no
C(11) H(19) 1.12(5) 1_555 1_555 no
C(11) H(20) 0.96(6) 1_555 1_555 no
C(12) H(21) 0.89(5) 1_555 1_555 no
C(12) H(22) 0.93(6) 1_555 1_555 no
C(12) H(23) 0.87(5) 1_555 1_555 no
C(14) H(24) 0.96(4) 1_555 1_555 no
C(14) H(25) 0.94(7) 1_555 1_555 no
C(14) H(26) 1.12(5) 1_555 1_555 no
